data_7209524
loop_
_publ_author_name
'Zhao, Xiao-Qing'
'Liu, Xu-Hui'
'Li, Ji-Jing'
'Zhao, Bin'

_publ_section_title
;
 Syntheses, structures, photoluminescence and magnetic properties of
 four-connected lanthanide--tricarboxylate coordination polymers
;
_journal_issue 17
_journal_name_full CrystEngComm
_journal_page_first 3308
_journal_paper_doi 10.1039/c2ce26695d
_journal_volume 15
_journal_year 2013
_chemical_formula_sum 'C10 H11 Er O10'
_chemical_formula_weight 458.45
_chemical_name_systematic
;
?
;
_space_group_IT_number 14
_symmetry_cell_setting monoclinic
_symmetry_space_group_name_Hall '-P 2ybc'
_symmetry_space_group_name_H-M 'P 1 21/c 1'
_atom_sites_solution_hydrogens geom
_atom_sites_solution_primary direct
_atom_sites_solution_secondary difmap
_audit_creation_method SHELXL-97
_cell_angle_alpha 90.00
_cell_angle_beta 100.63(3)
_cell_angle_gamma 90.00
_cell_formula_units_Z 4
_cell_length_a 8.9007(18)
_cell_length_b 15.592(3)
_cell_length_c 8.8728(18)
_cell_measurement_reflns_used 1085
_cell_measurement_temperature 150(2)
_cell_measurement_theta_max 28.7933
_cell_measurement_theta_min 2.5105
_cell_volume 1210.2(4)
_computing_cell_refinement
;
CrysAlisPro, Oxford Diffraction Ltd.,
Version 1.171.33.48 (release 15-09-2009 CrysAlis171 .NET)
(compiled Sep 15 2009,11:49:04)
;
_computing_data_collection
;
CrysAlisPro, Oxford Diffraction Ltd.,
Version 1.171.33.48 (release 15-09-2009 CrysAlis171 .NET)
(compiled Sep 15 2009,11:49:04)
;
_computing_data_reduction
;
CrysAlisPro, Oxford Diffraction Ltd.,
Version 1.171.33.48 (release 15-09-2009 CrysAlis171 .NET)
(compiled Sep 15 2009,11:49:04)
;
_computing_molecular_graphics 'Bruker SHELXTL'
_computing_publication_material 'Bruker SHELXTL'
_computing_structure_refinement 'SHELXL-97 (Sheldrick, 1997)'
_computing_structure_solution 'SHELXS-97 (Sheldrick, 1990)'
_diffrn_ambient_temperature 150(2)
_diffrn_detector_area_resol_mean 16.2116
_diffrn_measured_fraction_theta_full 0.997
_diffrn_measured_fraction_theta_max 0.997
_diffrn_measurement_device_type 'SuperNova, Single source at offset), Eos'
_diffrn_measurement_method '\w scans'
_diffrn_radiation_monochromator graphite
_diffrn_radiation_source 'fine-focus sealed tube'
_diffrn_radiation_type MoK\a
_diffrn_radiation_wavelength 0.71073
_diffrn_reflns_av_R_equivalents 0.0676
_diffrn_reflns_av_sigmaI/netI 0.0650
_diffrn_reflns_limit_h_max 10
_diffrn_reflns_limit_h_min -10
_diffrn_reflns_limit_k_max 18
_diffrn_reflns_limit_k_min -15
_diffrn_reflns_limit_l_max 10
_diffrn_reflns_limit_l_min -10
_diffrn_reflns_number 6892
_diffrn_reflns_theta_full 25.00
_diffrn_reflns_theta_max 25.00
_diffrn_reflns_theta_min 3.25
_diffrn_standards_number 3908
_exptl_absorpt_coefficient_mu 6.989
_exptl_absorpt_correction_T_max 0.5416
_exptl_absorpt_correction_T_min 0.4876
_exptl_absorpt_correction_type multi-scan
_exptl_absorpt_process_details
;
CrysAlisPro, Oxford Diffraction Ltd.,
Version 1.171.33.48 (release 15-09-2009 CrysAlis171 .NET)
(compiled Sep 15 2009,11:49:04)
Empirical absorption correction using spherical harmonics,
implemented in SCALE3 ABSPACK scaling algorithm.
;
_exptl_crystal_colour colourless
_exptl_crystal_density_diffrn 2.516
_exptl_crystal_density_meas ?
_exptl_crystal_density_method 'not measured'
_exptl_crystal_description block
_exptl_crystal_F_000 876
_exptl_crystal_size_max 0.12
_exptl_crystal_size_mid 0.11
_exptl_crystal_size_min 0.10
_refine_diff_density_max 0.990
_refine_diff_density_min -0.999
_refine_diff_density_rms 0.192
_refine_ls_extinction_method none
_refine_ls_goodness_of_fit_ref 1.191
_refine_ls_hydrogen_treatment constr
_refine_ls_matrix_type full
_refine_ls_number_parameters 199
_refine_ls_number_reflns 2139
_refine_ls_number_restraints 12
_refine_ls_restrained_S_all 1.188
_refine_ls_R_factor_all 0.0783
_refine_ls_R_factor_gt 0.0503
_refine_ls_shift/su_max 0.000
_refine_ls_shift/su_mean 0.000
_refine_ls_structure_factor_coef Fsqd
_refine_ls_weighting_details 'calc w=1/[\s^2^(Fo^2^)+(0.0258P)^2^+4.1038P] where P=(Fo^2^+2Fc^2^)/3'
_refine_ls_weighting_scheme calc
_refine_ls_wR_factor_gt 0.0819
_refine_ls_wR_factor_ref 0.0882
_reflns_number_gt 1679
_reflns_number_total 2139
_reflns_threshold_expression >2sigma(I)
_cod_data_source_file c2ce26695d.txt
_cod_data_source_block 8
_cod_depositor_comments
;
The following automatic conversions were performed:

'_exptl_crystal_density_meas' value 'none' was changed to '?' - the
value is perceived as not measured.

Automatic conversion script
Id: cif_fix_values 3008 2015-01-20 13:52:24Z robertas 
;
_cod_original_sg_symbol_H-M P21/c
_cod_database_code 7209524

loop_
_symmetry_equiv_pos_as_xyz
'x, y, z'
'-x, y+1/2, -z+1/2'
'-x, -y, -z'
'x, -y-1/2, z-1/2'

loop_
_atom_site_label
_atom_site_type_symbol
_atom_site_fract_x
_atom_site_fract_y
_atom_site_fract_z
_atom_site_U_iso_or_equiv
_atom_site_adp_type
_atom_site_occupancy
_atom_site_symmetry_multiplicity
_atom_site_calc_flag
_atom_site_refinement_flags
Er1 Er 0.95343(5) 0.12549(3) 0.49369(5) 0.01649(15) Uani 1 1 d .
C1 C 0.3165(10) 0.0900(6) 0.0133(11) 0.014(2) Uani 1 1 d .
C2 C 0.3264(10) 0.1341(6) -0.1230(10) 0.014(2) Uani 1 1 d .
C3 C 0.4633(10) 0.1712(6) -0.1400(11) 0.016(2) Uani 1 1 d U
H3 H 0.4711 0.1982 -0.2316 0.019 Uiso 1 1 calc R
C4 C 0.5896(11) 0.1685(7) -0.0215(11) 0.021(2) Uani 1 1 d .
H4 H 0.6806 0.1952 -0.0320 0.025 Uiso 1 1 calc R
C5 C 0.5780(10) 0.1259(7) 0.1114(10) 0.018(2) Uani 1 1 d .
C6 C 0.4422(11) 0.0862(6) 0.1298(11) 0.018(2) Uani 1 1 d .
H6 H 0.4365 0.0572 0.2202 0.021 Uiso 1 1 calc R
C7 C 0.1662(11) 0.0002(6) 0.1505(11) 0.020(2) Uani 1 1 d .
H7A H 0.2649 -0.0247 0.1924 0.024 Uiso 1 1 calc R
H7B H 0.0959 -0.0464 0.1169 0.024 Uiso 1 1 calc R
C8 C 0.1093(10) 0.0496(7) 0.2765(11) 0.015(2) Uani 1 1 d .
C9 C 0.1934(10) 0.1369(6) -0.2564(11) 0.017(2) Uani 1 1 d .
C10 C 0.7106(10) 0.1260(8) 0.2428(10) 0.018(2) Uani 1 1 d .
O1 O 0.1808(7) 0.0513(4) 0.0214(8) 0.0235(17) Uani 1 1 d .
O2 O 0.0901(7) 0.1283(5) 0.2710(7) 0.0236(16) Uani 1 1 d .
O3 O 0.0736(7) 0.0059(4) 0.3846(7) 0.0154(15) Uani 1 1 d .
O4 O 0.0601(7) 0.1499(4) -0.2352(7) 0.0175(16) Uani 1 1 d .
O5 O 0.2190(7) 0.1306(5) -0.3900(7) 0.0265(17) Uani 1 1 d .
O6 O 0.7886(7) 0.1943(5) 0.2734(7) 0.0225(17) Uani 1 1 d .
O7 O 0.7429(8) 0.0601(5) 0.3242(8) 0.0295(19) Uani 1 1 d .
O8 O 0.9945(7) 0.2709(4) 0.5108(7) 0.0211(16) Uani 1 1 d U
H8A H 1.0451 0.2999 0.5862 0.025 Uiso 1 1 d R
H8B H 0.9631 0.3019 0.4289 0.025 Uiso 1 1 d R
O9 O 0.7514(8) 0.1580(4) 0.6122(8) 0.0254(18) Uani 1 1 d .
H9A H 0.6568 0.1497 0.5794 0.030 Uiso 1 1 d R
H9B H 0.7677 0.2085 0.6475 0.030 Uiso 1 1 d R
O10 O 0.463(3) 0.1143(16) 0.492(3) 0.045(6) Uani 0.50 1 d P
O10' O 0.479(3) 0.0675(12) 0.531(3) 0.034(6) Uani 0.50 1 d P

loop_
_atom_site_aniso_label
_atom_site_aniso_U_11
_atom_site_aniso_U_22
_atom_site_aniso_U_33
_atom_site_aniso_U_23
_atom_site_aniso_U_13
_atom_site_aniso_U_12
Er1 0.0149(2) 0.0206(3) 0.0132(2) 0.0001(2) 0.00075(15) -0.0007(2)
C1 0.013(5) 0.021(6) 0.010(5) -0.006(4) 0.007(4) -0.005(4)
C2 0.011(5) 0.016(6) 0.015(5) -0.002(5) 0.000(4) 0.004(4)
C3 0.016(2) 0.016(2) 0.016(2) 0.0007(10) 0.0033(11) -0.0003(10)
C4 0.012(5) 0.029(6) 0.021(6) 0.000(5) -0.001(4) -0.007(4)
C5 0.019(5) 0.023(6) 0.010(5) 0.000(5) 0.000(4) 0.003(5)
C6 0.021(6) 0.022(6) 0.010(5) 0.003(4) 0.003(4) 0.002(4)
C7 0.017(5) 0.026(7) 0.016(6) 0.002(5) 0.001(5) -0.005(4)
C8 0.009(5) 0.019(6) 0.017(6) -0.002(4) 0.001(4) -0.002(4)
C9 0.017(5) 0.020(6) 0.016(5) 0.001(5) 0.003(4) -0.002(4)
C10 0.015(5) 0.028(6) 0.011(5) 0.003(5) 0.001(4) 0.007(5)
O1 0.023(4) 0.033(5) 0.015(4) 0.010(3) 0.005(3) -0.003(3)
O2 0.030(4) 0.022(4) 0.019(4) 0.004(4) 0.006(3) 0.001(4)
O3 0.016(4) 0.022(4) 0.008(3) 0.002(3) 0.003(3) 0.000(3)
O4 0.015(4) 0.026(4) 0.010(4) 0.001(3) 0.000(3) 0.004(3)
O5 0.015(3) 0.045(5) 0.018(4) -0.003(4) 0.000(3) 0.003(4)
O6 0.018(4) 0.032(5) 0.015(4) 0.003(3) -0.002(3) -0.010(3)
O7 0.022(4) 0.034(5) 0.027(5) 0.003(4) -0.009(3) 0.001(3)
O8 0.0218(18) 0.0206(18) 0.0205(18) 0.0010(10) 0.0027(10) -0.0008(10)
O9 0.020(4) 0.025(4) 0.032(5) 0.000(3) 0.007(3) 0.007(3)
O10 0.025(10) 0.076(18) 0.035(12) -0.011(15) 0.009(8) -0.023(15)
O10' 0.032(11) 0.031(13) 0.039(14) -0.005(10) 0.007(9) -0.012(10)

loop_
_atom_type_symbol
_atom_type_description
_atom_type_scat_dispersion_real
_atom_type_scat_dispersion_imag
_atom_type_scat_source
C C 0.0033 0.0016 'International Tables Vol C Tables 4.2.6.8 and 6.1.1.4'
H H 0.0000 0.0000 'International Tables Vol C Tables 4.2.6.8 and 6.1.1.4'
Er Er -0.2586 4.9576 'International Tables Vol C Tables 4.2.6.8 and 6.1.1.4'
O O 0.0106 0.0060 'International Tables Vol C Tables 4.2.6.8 and 6.1.1.4'

loop_
_geom_angle_atom_site_label_1
_geom_angle_atom_site_label_2
_geom_angle_atom_site_label_3
_geom_angle
_geom_angle_site_symmetry_1
_geom_angle_site_symmetry_3
O8 Er1 O9 83.1(2) . .
O8 Er1 O3 149.2(2) . 3_656
O9 Er1 O3 80.0(2) . 3_656
O8 Er1 O5 78.9(2) . 1_656
O9 Er1 O5 125.9(2) . 1_656
O3 Er1 O5 90.4(2) 3_656 1_656
O8 Er1 O7 123.8(2) . .
O9 Er1 O7 78.1(3) . .
O3 Er1 O7 77.5(2) 3_656 .
O5 Er1 O7 151.2(2) 1_656 .
O8 Er1 O3 134.8(2) . 1_655
O9 Er1 O3 141.9(2) . 1_655
O3 Er1 O3 66.7(2) 3_656 1_655
O5 Er1 O3 74.1(2) 1_656 1_655
O7 Er1 O3 77.0(2) . 1_655
O8 Er1 O4 75.7(2) . 1_656
O9 Er1 O4 73.2(2) . 1_656
O3 Er1 O4 74.8(2) 3_656 1_656
O5 Er1 O4 53.1(2) 1_656 1_656
O7 Er1 O4 142.9(2) . 1_656
O3 Er1 O4 113.0(2) 1_655 1_656
O8 Er1 O6 71.7(2) . .
O9 Er1 O6 82.3(2) . .
O3 Er1 O6 130.4(2) 3_656 .
O5 Er1 O6 136.2(2) 1_656 .
O7 Er1 O6 53.6(2) . .
O3 Er1 O6 105.0(2) 1_655 .
O4 Er1 O6 141.1(2) 1_656 .
O8 Er1 O2 86.6(2) . 1_655
O9 Er1 O2 153.0(2) . 1_655
O3 Er1 O2 118.9(2) 3_656 1_655
O5 Er1 O2 75.8(2) 1_656 1_655
O7 Er1 O2 87.1(2) . 1_655
O3 Er1 O2 52.2(2) 1_655 1_655
O4 Er1 O2 128.0(2) 1_656 1_655
O6 Er1 O2 70.8(2) . 1_655
O8 Er1 C9 78.2(3) . 1_656
O9 Er1 C9 99.9(3) . 1_656
O3 Er1 C9 79.5(3) 3_656 1_656
O5 Er1 C9 26.6(2) 1_656 1_656
O7 Er1 C9 157.0(3) . 1_656
O3 Er1 C9 92.1(2) 1_655 1_656
O4 Er1 C9 26.7(2) 1_656 1_656
O6 Er1 C9 149.4(3) . 1_656
O2 Er1 C9 102.4(2) 1_655 1_656
O8 Er1 C8 111.4(3) . 1_655
O9 Er1 C8 157.7(3) . 1_655
O3 Er1 C8 93.1(3) 3_656 1_655
O5 Er1 C8 74.9(2) 1_656 1_655
O7 Er1 C8 79.6(3) . 1_655
O3 Er1 C8 26.4(2) 1_655 1_655
O4 Er1 C8 125.7(2) 1_656 1_655
O6 Er1 C8 86.4(3) . 1_655
O2 Er1 C8 25.9(2) 1_655 1_655
C9 Er1 C8 99.7(3) 1_656 1_655
O1 C1 C6 123.0(9) . .
O1 C1 C2 117.2(8) . .
C6 C1 C2 119.7(9) . .
C3 C2 C1 119.6(8) . .
C3 C2 C9 118.8(9) . .
C1 C2 C9 121.5(8) . .
C2 C3 C4 120.8(9) . .
C2 C3 H3 119.6 . .
C4 C3 H3 119.6 . .
C5 C4 C3 119.0(9) . .
C5 C4 H4 120.5 . .
C3 C4 H4 120.5 . .
C4 C5 C6 121.3(9) . .
C4 C5 C10 119.6(9) . .
C6 C5 C10 119.0(8) . .
C1 C6 C5 119.6(9) . .
C1 C6 H6 120.2 . .
C5 C6 H6 120.2 . .
O1 C7 C8 113.7(8) . .
O1 C7 H7A 108.8 . .
C8 C7 H7A 108.8 . .
O1 C7 H7B 108.8 . .
C8 C7 H7B 108.8 . .
H7A C7 H7B 107.7 . .
O2 C8 O3 120.8(9) . .
O2 C8 C7 122.4(9) . .
O3 C8 C7 116.7(9) . .
O2 C8 Er1 62.1(5) . 1_455
O3 C8 Er1 59.1(5) . 1_455
C7 C8 Er1 169.7(6) . 1_455
O4 C9 O5 119.9(9) . .
O4 C9 C2 120.9(8) . .
O5 C9 C2 119.1(8) . .
O4 C9 Er1 61.4(5) . 1_454
O5 C9 Er1 59.2(5) . 1_454
C2 C9 Er1 174.5(7) . 1_454
O7 C10 O6 120.1(8) . .
O7 C10 C5 120.7(10) . .
O6 C10 C5 119.2(9) . .
C1 O1 C7 120.3(8) . .
C8 O2 Er1 92.0(5) . 1_455
C8 O3 Er1 151.7(6) . 3_656
C8 O3 Er1 94.5(6) . 1_455
Er1 O3 Er1 113.3(2) 3_656 1_455
C9 O4 Er1 92.0(5) . 1_454
C9 O5 Er1 94.2(5) . 1_454
C10 O6 Er1 91.5(5) . .
C10 O7 Er1 94.8(6) . .
Er1 O8 H8A 128.5 . .
Er1 O8 H8B 117.9 . .
H8A O8 H8B 113.3 . .
Er1 O9 H9A 128.3 . .
Er1 O9 H9B 106.1 . .
H9A O9 H9B 111.0 . .

loop_
_geom_bond_atom_site_label_1
_geom_bond_atom_site_label_2
_geom_bond_distance
_geom_bond_site_symmetry_2
Er1 O8 2.296(7) .
Er1 O9 2.301(6) .
Er1 O3 2.349(6) 3_656
Er1 O5 2.400(6) 1_656
Er1 O7 2.402(7) .
Er1 O3 2.437(6) 1_655
Er1 O4 2.447(6) 1_656
Er1 O6 2.463(7) .
Er1 O2 2.504(6) 1_655
Er1 C9 2.787(9) 1_656
Er1 C8 2.833(10) 1_655
C1 O1 1.364(10) .
C1 C6 1.377(13) .
C1 C2 1.408(13) .
C2 C3 1.382(12) .
C2 C9 1.512(12) .
C3 C4 1.391(13) .
C3 H3 0.9300 .
C4 C5 1.374(13) .
C4 H4 0.9300 .
C5 C6 1.395(13) .
C5 C10 1.498(12) .
C6 H6 0.9300 .
C7 O1 1.420(11) .
C7 C8 1.519(13) .
C7 H7A 0.9700 .
C7 H7B 0.9700 .
C8 O2 1.239(11) .
C8 O3 1.264(11) .
C8 Er1 2.833(10) 1_455
C9 O4 1.252(11) .
C9 O5 1.252(11) .
C9 Er1 2.787(9) 1_454
C10 O7 1.258(12) .
C10 O6 1.274(12) .
O2 Er1 2.504(6) 1_455
O3 Er1 2.349(6) 3_656
O3 Er1 2.437(6) 1_455
O4 Er1 2.447(6) 1_454
O5 Er1 2.400(6) 1_454
O8 H8A 0.8628 .
O8 H8B 0.8750 .
O9 H9A 0.8489 .
O9 H9B 0.8496 .
O10 O10' 0.81(2) .

loop_
_geom_torsion_atom_site_label_1
_geom_torsion_atom_site_label_2
_geom_torsion_atom_site_label_3
_geom_torsion_atom_site_label_4
_geom_torsion
_geom_torsion_site_symmetry_1
_geom_torsion_site_symmetry_4
O1 C1 C2 C3 -177.1(8) . .
C6 C1 C2 C3 1.7(15) . .
O1 C1 C2 C9 -1.3(14) . .
C6 C1 C2 C9 177.4(9) . .
C1 C2 C3 C4 -2.7(15) . .
C9 C2 C3 C4 -178.6(9) . .
C2 C3 C4 C5 2.1(16) . .
C3 C4 C5 C6 -0.6(16) . .
C3 C4 C5 C10 -177.1(9) . .
O1 C1 C6 C5 178.6(9) . .
C2 C1 C6 C5 -0.1(15) . .
C4 C5 C6 C1 -0.5(16) . .
C10 C5 C6 C1 176.1(9) . .
O1 C7 C8 O2 -5.7(13) . .
O1 C7 C8 O3 170.5(8) . .
O1 C7 C8 Er1 107(4) . 1_455
C3 C2 C9 O4 -140.6(10) . .
C1 C2 C9 O4 43.6(14) . .
C3 C2 C9 O5 35.6(14) . .
C1 C2 C9 O5 -140.2(10) . .
C3 C2 C9 Er1 106(7) . 1_454
C1 C2 C9 Er1 -70(7) . 1_454
C4 C5 C10 O7 -142.1(10) . .
C6 C5 C10 O7 41.3(14) . .
C4 C5 C10 O6 39.4(14) . .
C6 C5 C10 O6 -137.2(10) . .
C6 C1 O1 C7 -3.6(14) . .
C2 C1 O1 C7 175.2(9) . .
C8 C7 O1 C1 92.3(10) . .
O3 C8 O2 Er1 -6.7(9) . 1_455
C7 C8 O2 Er1 169.3(8) . 1_455
O2 C8 O3 Er1 176.4(8) . 3_656
C7 C8 O3 Er1 0.2(18) . 3_656
Er1 C8 O3 Er1 169.5(13) 1_455 3_656
O2 C8 O3 Er1 6.9(9) . 1_455
C7 C8 O3 Er1 -169.3(7) . 1_455
O5 C9 O4 Er1 9.5(10) . 1_454
C2 C9 O4 Er1 -174.3(8) . 1_454
O4 C9 O5 Er1 -9.7(10) . 1_454
C2 C9 O5 Er1 174.0(8) . 1_454
O7 C10 O6 Er1 0.0(9) . .
C5 C10 O6 Er1 178.5(7) . .
O8 Er1 O6 C10 -166.2(6) . .
O9 Er1 O6 C10 -80.9(5) . .
O3 Er1 O6 C10 -11.1(6) 3_656 .
O5 Er1 O6 C10 143.5(5) 1_656 .
O7 Er1 O6 C10 0.0(5) . .
O3 Er1 O6 C10 60.9(6) 1_655 .
O4 Er1 O6 C10 -131.6(5) 1_656 .
O2 Er1 O6 C10 101.0(5) 1_655 .
C9 Er1 O6 C10 -177.2(6) 1_656 .
C8 Er1 O6 C10 79.8(6) 1_655 .
O6 C10 O7 Er1 0.0(9) . .
C5 C10 O7 Er1 -178.5(7) . .
O8 Er1 O7 C10 15.8(7) . .
O9 Er1 O7 C10 89.1(6) . .
O3 Er1 O7 C10 171.3(6) 3_656 .
O5 Er1 O7 C10 -121.4(6) 1_656 .
O3 Er1 O7 C10 -120.0(6) 1_655 .
O4 Er1 O7 C10 128.9(6) 1_656 .
O6 Er1 O7 C10 0.0(5) . .
O2 Er1 O7 C10 -68.2(6) 1_655 .
C9 Er1 O7 C10 176.4(7) 1_656 .
C8 Er1 O7 C10 -93.2(6) 1_655 .
